data_4029849
loop_
_publ_author_name
'Ravindar, Kontham'
'Caron, Pierre-Yves'
'Deslongchamps, Pierre'

_publ_section_title
;
 Anionic polycyclization entry to tricycles related to quassinoids and
 terpenoids: a stereocontrolled total synthesis of (+)-cassaine.
;
_journal_issue 17
_journal_name_full 'The Journal of organic chemistry'
_journal_page_first 7979
_journal_page_last 7999
_journal_paper_doi 10.1021/jo501122k
_journal_volume 79
_journal_year 2014
_chemical_absolute_configuration rmad
_chemical_formula_moiety 'C24 H44 O3 Si'
_chemical_formula_sum 'C24 H44 O3 Si'
_chemical_formula_weight 408.68
_chemical_name_systematic
; 
 ? 
;
_space_group_IT_number 18
_symmetry_cell_setting orthorhombic
_symmetry_space_group_name_Hall 'P 2 2ab'
_symmetry_space_group_name_H-M 'P 21 21 2'
_atom_sites_solution_hydrogens geom
_atom_sites_solution_primary direct
_atom_sites_solution_secondary difmap
_audit_creation_method SHELXL-97
_cell_angle_alpha 90.00
_cell_angle_beta 90.00
_cell_angle_gamma 90.00
_cell_formula_units_Z 4
_cell_length_a 14.8863(2)
_cell_length_b 25.4284(4)
_cell_length_c 6.62020(10)
_cell_measurement_reflns_used 9679
_cell_measurement_temperature 296(2)
_cell_measurement_theta_max 28.2
_cell_measurement_theta_min 2.7
_cell_volume 2505.98(6)
_computing_cell_refinement SMART
_computing_data_collection 'SMART (Bruker, 2007)'
_computing_data_reduction 'SAINT+ (Bruker, 2007)'
_computing_molecular_graphics 'SHELXTL (Bruker, 2007)'
_computing_publication_material SHELXTL
_computing_structure_refinement 'SHELXL-97 (Sheldrick, 2008)'
_computing_structure_solution 'SHELXS-97 (Sheldrick, 2008)'
_diffrn_ambient_temperature 296(2)
_diffrn_measured_fraction_theta_full 0.999
_diffrn_measured_fraction_theta_max 0.999
_diffrn_measurement_device_type 'Bruker APEX II CCD area detector'
_diffrn_measurement_method 'phi and omega scans'
_diffrn_radiation_monochromator graphite
_diffrn_radiation_source 'fine-focus sealed tube'
_diffrn_radiation_type MoK\a
_diffrn_radiation_wavelength 0.71073
_diffrn_reflns_av_R_equivalents 0.0408
_diffrn_reflns_av_sigmaI/netI 0.0165
_diffrn_reflns_limit_h_max 19
_diffrn_reflns_limit_h_min -19
_diffrn_reflns_limit_k_max 33
_diffrn_reflns_limit_k_min -33
_diffrn_reflns_limit_l_max 8
_diffrn_reflns_limit_l_min -8
_diffrn_reflns_number 76691
_diffrn_reflns_theta_full 28.29
_diffrn_reflns_theta_max 28.29
_diffrn_reflns_theta_min 1.59
_exptl_absorpt_coefficient_mu 0.113
_exptl_absorpt_correction_T_max 0.9689
_exptl_absorpt_correction_T_min 0.9580
_exptl_absorpt_correction_type multi-scan
_exptl_absorpt_process_details 'SADABS (Sheldrick, 1996)'
_exptl_crystal_colour colorless
_exptl_crystal_density_diffrn 1.083
_exptl_crystal_density_method 'not measured'
_exptl_crystal_description prism
_exptl_crystal_F_000 904
_exptl_crystal_size_max 0.40
_exptl_crystal_size_mid 0.32
_exptl_crystal_size_min 0.28
_refine_diff_density_max 0.341
_refine_diff_density_min -0.175
_refine_diff_density_rms 0.042
_refine_ls_abs_structure_details 'Flack H D (1983), Acta Cryst. A39, 876-881'
_refine_ls_abs_structure_Flack 0.04(11)
_refine_ls_extinction_method none
_refine_ls_goodness_of_fit_ref 1.066
_refine_ls_hydrogen_treatment constr
_refine_ls_matrix_type full
_refine_ls_number_parameters 263
_refine_ls_number_reflns 6220
_refine_ls_number_restraints 0
_refine_ls_restrained_S_all 1.066
_refine_ls_R_factor_all 0.0480
_refine_ls_R_factor_gt 0.0444
_refine_ls_shift/su_max 0.001
_refine_ls_shift/su_mean 0.000
_refine_ls_structure_factor_coef Fsqd
_refine_ls_weighting_details 'calc w=1/[\s^2^(Fo^2^)+(0.0767P)^2^+0.2452P] where P=(Fo^2^+2Fc^2^)/3'
_refine_ls_weighting_scheme calc
_refine_ls_wR_factor_gt 0.1221
_refine_ls_wR_factor_ref 0.1261
_reflns_number_gt 5735
_reflns_number_total 6220
_reflns_threshold_expression >2sigma(I)
_cod_data_source_file jo501122k_si_001.cif
_cod_data_source_block RK0_6140
_cod_depositor_comments 'Adding full bibliography for 4029849--4029851.cif.'
_cod_database_code 4029849

loop_
_symmetry_equiv_pos_as_xyz
'x, y, z'
'-x, -y, z'
'x+1/2, -y+1/2, -z'
'-x+1/2, y+1/2, -z'

loop_
_atom_site_label
_atom_site_type_symbol
_atom_site_fract_x
_atom_site_fract_y
_atom_site_fract_z
_atom_site_U_iso_or_equiv
_atom_site_adp_type
_atom_site_occupancy
_atom_site_symmetry_multiplicity
_atom_site_calc_flag
_atom_site_refinement_flags
Si1 Si 0.71856(4) 0.540772(17) 0.88301(8) 0.05651(14) Uani 1 1 d .
O1 O 1.08442(8) 0.24787(6) 0.7013(2) 0.0656(4) Uani 1 1 d .
H1 H 1.0990 0.2377 0.8142 0.079 Uiso 1 1 calc R
O2 O 0.61349(9) 0.27436(6) 0.8779(3) 0.0703(4) Uani 1 1 d .
O3 O 0.72584(9) 0.48062(4) 0.7920(2) 0.0563(3) Uani 1 1 d .
C1 C 0.92152(14) 0.20865(7) 0.5187(3) 0.0611(4) Uani 1 1 d .
H1A H 0.9635 0.1806 0.5419 0.092 Uiso 1 1 calc R
H1B H 0.9397 0.2285 0.4023 0.092 Uiso 1 1 calc R
H1C H 0.8628 0.1942 0.4961 0.092 Uiso 1 1 calc R
C2 C 0.91521(13) 0.21011(7) 0.8945(3) 0.0604(4) Uani 1 1 d .
H2A H 0.8647 0.1868 0.8860 0.091 Uiso 1 1 calc R
H2B H 0.9091 0.2321 1.0116 0.091 Uiso 1 1 calc R
H2C H 0.9695 0.1899 0.9050 0.091 Uiso 1 1 calc R
C3 C 0.91905(9) 0.24474(5) 0.7034(2) 0.0416(3) Uani 1 1 d .
C4 C 1.00430(9) 0.27897(6) 0.7156(3) 0.0465(3) Uani 1 1 d .
H4 H 1.0045 0.2966 0.8472 0.056 Uiso 1 1 calc R
C5 C 1.00764(10) 0.32069(7) 0.5541(3) 0.0545(4) Uani 1 1 d .
H5A H 1.0059 0.3043 0.4219 0.065 Uiso 1 1 calc R
H5B H 1.0634 0.3403 0.5651 0.065 Uiso 1 1 calc R
C6 C 0.92797(10) 0.35819(6) 0.5768(3) 0.0510(4) Uani 1 1 d .
H6A H 0.9315 0.3848 0.4722 0.061 Uiso 1 1 calc R
H6B H 0.9325 0.3759 0.7063 0.061 Uiso 1 1 calc R
C7 C 0.83601(9) 0.33088(5) 0.5633(2) 0.0372(3) Uani 1 1 d .
C8 C 0.81631(13) 0.31632(8) 0.3420(2) 0.0562(4) Uani 1 1 d .
H8A H 0.8174 0.3475 0.2605 0.084 Uiso 1 1 calc R
H8B H 0.7581 0.3002 0.3331 0.084 Uiso 1 1 calc R
H8C H 0.8611 0.2921 0.2946 0.084 Uiso 1 1 calc R
C9 C 0.83669(8) 0.28308(5) 0.7098(2) 0.0356(2) Uani 1 1 d .
H9 H 0.8383 0.2986 0.8453 0.043 Uiso 1 1 calc R
C10 C 0.74607(9) 0.25411(6) 0.6988(3) 0.0477(3) Uani 1 1 d .
H10A H 0.7358 0.2421 0.5617 0.057 Uiso 1 1 calc R
H10B H 0.7477 0.2235 0.7863 0.057 Uiso 1 1 calc R
C11 C 0.67100(9) 0.28945(6) 0.7621(3) 0.0452(3) Uani 1 1 d .
C12 C 0.66863(9) 0.34406(6) 0.6715(2) 0.0413(3) Uani 1 1 d .
H12 H 0.6450 0.3397 0.5344 0.050 Uiso 1 1 calc R
C13 C 0.76281(9) 0.36916(5) 0.6464(2) 0.0375(3) Uani 1 1 d .
H13 H 0.7825 0.3798 0.7816 0.045 Uiso 1 1 calc R
C14 C 0.75224(12) 0.41981(6) 0.5225(3) 0.0515(4) Uani 1 1 d .
H14A H 0.8104 0.4367 0.5101 0.062 Uiso 1 1 calc R
H14B H 0.7319 0.4108 0.3876 0.062 Uiso 1 1 calc R
C15 C 0.68605(13) 0.45858(7) 0.6160(3) 0.0548(4) Uani 1 1 d .
H15 H 0.6759 0.4870 0.5189 0.066 Uiso 1 1 calc R
C16 C 0.59598(12) 0.43269(7) 0.6604(3) 0.0586(4) Uani 1 1 d .
H16A H 0.5657 0.4258 0.5333 0.070 Uiso 1 1 calc R
H16B H 0.5591 0.4572 0.7361 0.070 Uiso 1 1 calc R
C17 C 0.60258(9) 0.38102(7) 0.7796(3) 0.0483(3) Uani 1 1 d .
H17 H 0.5433 0.3643 0.7749 0.058 Uiso 1 1 calc R
C18 C 0.62551(12) 0.39029(7) 1.0032(3) 0.0534(4) Uani 1 1 d .
H18A H 0.6832 0.4070 1.0133 0.080 Uiso 1 1 calc R
H18B H 0.6270 0.3572 1.0729 0.080 Uiso 1 1 calc R
H18C H 0.5807 0.4125 1.0631 0.080 Uiso 1 1 calc R
C19 C 0.63027(16) 0.54394(11) 1.0817(4) 0.0841(7) Uani 1 1 d .
H19A H 0.5725 0.5480 1.0193 0.126 Uiso 1 1 calc R
H19B H 0.6417 0.5734 1.1688 0.126 Uiso 1 1 calc R
H19C H 0.6311 0.5121 1.1596 0.126 Uiso 1 1 calc R
C20 C 0.6884(3) 0.58798(9) 0.6807(5) 0.1063(11) Uani 1 1 d .
H20A H 0.7360 0.5894 0.5829 0.159 Uiso 1 1 calc R
H20B H 0.6797 0.6222 0.7384 0.159 Uiso 1 1 calc R
H20C H 0.6340 0.5767 0.6161 0.159 Uiso 1 1 calc R
C21 C 0.83204(15) 0.55518(8) 0.9930(4) 0.0716(5) Uani 1 1 d .
C22 C 0.9033(2) 0.54863(14) 0.8211(7) 0.1189(12) Uani 1 1 d .
H22A H 0.9594 0.5636 0.8638 0.178 Uiso 1 1 calc R
H22B H 0.8828 0.5663 0.7016 0.178 Uiso 1 1 calc R
H22C H 0.9115 0.5119 0.7924 0.178 Uiso 1 1 calc R
C23 C 0.8365(2) 0.61098(12) 1.0772(7) 0.1221(13) Uani 1 1 d .
H23A H 0.7939 0.6147 1.1849 0.183 Uiso 1 1 calc R
H23B H 0.8227 0.6357 0.9719 0.183 Uiso 1 1 calc R
H23C H 0.8959 0.6177 1.1276 0.183 Uiso 1 1 calc R
C24 C 0.85364(18) 0.51592(12) 1.1581(5) 0.0983(9) Uani 1 1 d .
H24A H 0.9122 0.5232 1.2120 0.147 Uiso 1 1 calc R
H24B H 0.8527 0.4810 1.1032 0.147 Uiso 1 1 calc R
H24C H 0.8097 0.5187 1.2638 0.147 Uiso 1 1 calc R

loop_
_atom_site_aniso_label
_atom_site_aniso_U_11
_atom_site_aniso_U_22
_atom_site_aniso_U_33
_atom_site_aniso_U_23
_atom_site_aniso_U_13
_atom_site_aniso_U_12
Si1 0.0682(3) 0.0402(2) 0.0611(3) 0.00483(19) 0.0000(2) 0.0139(2)
O1 0.0378(5) 0.0877(9) 0.0714(8) -0.0013(7) 0.0013(6) 0.0193(6)
O2 0.0551(7) 0.0676(8) 0.0881(10) 0.0092(8) 0.0258(7) -0.0063(6)
O3 0.0707(7) 0.0402(5) 0.0581(6) 0.0024(5) -0.0067(6) 0.0116(5)
C1 0.0598(9) 0.0530(9) 0.0704(11) -0.0239(8) -0.0059(9) 0.0104(8)
C2 0.0526(9) 0.0544(9) 0.0741(11) 0.0166(9) 0.0007(9) 0.0135(7)
C3 0.0373(6) 0.0395(6) 0.0480(7) -0.0042(6) -0.0009(6) 0.0051(5)
C4 0.0319(6) 0.0549(8) 0.0527(8) -0.0078(7) -0.0001(6) 0.0049(6)
C5 0.0354(7) 0.0588(9) 0.0692(10) 0.0014(8) 0.0114(7) -0.0045(6)
C6 0.0395(7) 0.0438(7) 0.0696(10) 0.0018(7) 0.0089(7) -0.0062(6)
C7 0.0345(6) 0.0378(6) 0.0395(6) -0.0007(5) 0.0010(5) 0.0001(5)
C8 0.0643(10) 0.0643(10) 0.0399(8) -0.0041(7) -0.0013(7) 0.0124(8)
C9 0.0324(5) 0.0335(6) 0.0409(6) -0.0027(5) -0.0010(5) -0.0007(5)
C10 0.0367(6) 0.0373(6) 0.0691(9) 0.0032(7) -0.0010(6) -0.0047(5)
C11 0.0351(6) 0.0463(7) 0.0544(8) 0.0012(6) -0.0018(6) -0.0067(5)
C12 0.0333(6) 0.0459(7) 0.0448(7) -0.0021(6) -0.0048(5) 0.0023(5)
C13 0.0377(6) 0.0360(6) 0.0389(6) 0.0007(5) 0.0004(5) 0.0011(5)
C14 0.0604(9) 0.0459(7) 0.0482(8) 0.0094(6) 0.0048(7) 0.0087(7)
C15 0.0671(9) 0.0463(7) 0.0509(8) 0.0089(7) -0.0042(7) 0.0181(7)
C16 0.0510(8) 0.0613(10) 0.0634(10) -0.0021(8) -0.0132(8) 0.0209(7)
C17 0.0334(6) 0.0554(8) 0.0562(8) -0.0034(7) -0.0026(6) 0.0057(6)
C18 0.0508(8) 0.0574(9) 0.0519(8) -0.0041(7) 0.0060(7) 0.0057(7)
C19 0.0734(13) 0.0907(16) 0.0882(16) -0.0184(14) 0.0098(12) 0.0172(12)
C20 0.178(3) 0.0535(11) 0.0876(17) 0.0155(11) -0.0210(19) 0.0373(16)
C21 0.0677(12) 0.0555(10) 0.0915(15) 0.0052(10) 0.0036(12) -0.0090(9)
C22 0.0838(17) 0.112(2) 0.161(3) 0.021(2) 0.044(2) -0.0173(16)
C23 0.130(3) 0.0717(15) 0.165(3) -0.021(2) -0.017(3) -0.0299(17)
C24 0.0790(15) 0.1039(19) 0.112(2) 0.0278(17) -0.0261(15) -0.0055(14)

loop_
_atom_type_symbol
_atom_type_description
_atom_type_scat_dispersion_real
_atom_type_scat_dispersion_imag
_atom_type_scat_source
C C 0.0033 0.0016 'International Tables Vol C Tables 4.2.6.8 and 6.1.1.4'
H H 0.0000 0.0000 'International Tables Vol C Tables 4.2.6.8 and 6.1.1.4'
O O 0.0106 0.0060 'International Tables Vol C Tables 4.2.6.8 and 6.1.1.4'
Si Si 0.0817 0.0704 'International Tables Vol C Tables 4.2.6.8 and 6.1.1.4'

loop_
_geom_angle_atom_site_label_1
_geom_angle_atom_site_label_2
_geom_angle_atom_site_label_3
_geom_angle
O3 Si1 C20 110.67(10)
O3 Si1 C19 110.18(10)
C20 Si1 C19 108.17(14)
O3 Si1 C21 105.31(8)
C20 Si1 C21 111.83(14)
C19 Si1 C21 110.68(12)
C4 O1 H1 109.5
C15 O3 Si1 129.65(10)
C3 C1 H1A 109.5
C3 C1 H1B 109.5
H1A C1 H1B 109.5
C3 C1 H1C 109.5
H1A C1 H1C 109.5
H1B C1 H1C 109.5
C3 C2 H2A 109.5
C3 C2 H2B 109.5
H2A C2 H2B 109.5
C3 C2 H2C 109.5
H2A C2 H2C 109.5
H2B C2 H2C 109.5
C1 C3 C4 111.17(13)
C1 C3 C2 108.30(13)
C4 C3 C2 108.05(13)
C1 C3 C9 114.46(13)
C4 C3 C9 106.95(11)
C2 C3 C9 107.68(12)
O1 C4 C5 108.31(13)
O1 C4 C3 111.72(13)
C5 C4 C3 112.81(13)
O1 C4 H4 107.9
C5 C4 H4 107.9
C3 C4 H4 107.9
C4 C5 C6 110.11(13)
C4 C5 H5A 109.6
C6 C5 H5A 109.6
C4 C5 H5B 109.6
C6 C5 H5B 109.6
H5A C5 H5B 108.2
C5 C6 C7 113.76(12)
C5 C6 H6A 108.8
C7 C6 H6A 108.8
C5 C6 H6B 108.8
C7 C6 H6B 108.8
H6A C6 H6B 107.7
C6 C7 C8 109.51(14)
C6 C7 C9 108.11(11)
C8 C7 C9 114.03(12)
C6 C7 C13 108.61(11)
C8 C7 C13 110.63(12)
C9 C7 C13 105.77(10)
C7 C8 H8A 109.5
C7 C8 H8B 109.5
H8A C8 H8B 109.5
C7 C8 H8C 109.5
H8A C8 H8C 109.5
H8B C8 H8C 109.5
C10 C9 C7 109.81(11)
C10 C9 C3 112.76(10)
C7 C9 C3 118.30(11)
C10 C9 H9 104.9
C7 C9 H9 104.9
C3 C9 H9 104.9
C11 C10 C9 110.77(11)
C11 C10 H10A 109.5
C9 C10 H10A 109.5
C11 C10 H10B 109.5
C9 C10 H10B 109.5
H10A C10 H10B 108.1
O2 C11 C10 121.03(15)
O2 C11 C12 121.66(14)
C10 C11 C12 117.29(13)
C11 C12 C17 113.07(13)
C11 C12 C13 113.55(11)
C17 C12 C13 112.16(12)
C11 C12 H12 105.7
C17 C12 H12 105.7
C13 C12 H12 105.7
C14 C13 C12 108.07(12)
C14 C13 C7 113.97(11)
C12 C13 C7 114.38(11)
C14 C13 H13 106.6
C12 C13 H13 106.6
C7 C13 H13 106.6
C15 C14 C13 113.06(13)
C15 C14 H14A 109.0
C13 C14 H14A 109.0
C15 C14 H14B 109.0
C13 C14 H14B 109.0
H14A C14 H14B 107.8
O3 C15 C16 112.27(15)
O3 C15 C14 108.56(14)
C16 C15 C14 111.59(14)
O3 C15 H15 108.1
C16 C15 H15 108.1
C14 C15 H15 108.1
C15 C16 C17 114.38(12)
C15 C16 H16A 108.7
C17 C16 H16A 108.7
C15 C16 H16B 108.7
C17 C16 H16B 108.7
H16A C16 H16B 107.6
C16 C17 C12 108.95(13)
C16 C17 C18 112.21(15)
C12 C17 C18 113.58(13)
C16 C17 H17 107.3
C12 C17 H17 107.3
C18 C17 H17 107.3
C17 C18 H18A 109.5
C17 C18 H18B 109.5
H18A C18 H18B 109.5
C17 C18 H18C 109.5
H18A C18 H18C 109.5
H18B C18 H18C 109.5
Si1 C19 H19A 109.5
Si1 C19 H19B 109.5
H19A C19 H19B 109.5
Si1 C19 H19C 109.5
H19A C19 H19C 109.5
H19B C19 H19C 109.5
Si1 C20 H20A 109.5
Si1 C20 H20B 109.5
H20A C20 H20B 109.5
Si1 C20 H20C 109.5
H20A C20 H20C 109.5
H20B C20 H20C 109.5
C24 C21 C23 109.9(3)
C24 C21 C22 108.1(2)
C23 C21 C22 109.6(2)
C24 C21 Si1 110.03(16)
C23 C21 Si1 111.28(19)
C22 C21 Si1 107.9(2)
C21 C22 H22A 109.5
C21 C22 H22B 109.5
H22A C22 H22B 109.5
C21 C22 H22C 109.5
H22A C22 H22C 109.5
H22B C22 H22C 109.5
C21 C23 H23A 109.5
C21 C23 H23B 109.5
H23A C23 H23B 109.5
C21 C23 H23C 109.5
H23A C23 H23C 109.5
H23B C23 H23C 109.5
C21 C24 H24A 109.5
C21 C24 H24B 109.5
H24A C24 H24B 109.5
C21 C24 H24C 109.5
H24A C24 H24C 109.5
H24B C24 H24C 109.5

loop_
_geom_bond_atom_site_label_1
_geom_bond_atom_site_label_2
_geom_bond_distance
Si1 O3 1.6474(12)
Si1 C20 1.854(2)
Si1 C19 1.861(3)
Si1 C21 1.876(2)
O1 C4 1.4340(17)
O1 H1 0.8200
O2 C11 1.212(2)
O3 C15 1.422(2)
C1 C3 1.529(2)
C1 H1A 0.9600
C1 H1B 0.9600
C1 H1C 0.9600
C2 C3 1.543(2)
C2 H2A 0.9600
C2 H2B 0.9600
C2 H2C 0.9600
C3 C4 1.541(2)
C3 C9 1.5670(18)
C4 C5 1.507(2)
C4 H4 0.9800
C5 C6 1.529(2)
C5 H5A 0.9700
C5 H5B 0.9700
C6 C7 1.5377(19)
C6 H6A 0.9700
C6 H6B 0.9700
C7 C8 1.539(2)
C7 C9 1.5552(18)
C7 C13 1.5614(18)
C8 H8A 0.9600
C8 H8B 0.9600
C8 H8C 0.9600
C9 C10 1.5388(18)
C9 H9 0.9800
C10 C11 1.494(2)
C10 H10A 0.9700
C10 H10B 0.9700
C11 C12 1.513(2)
C12 C17 1.537(2)
C12 C13 1.5494(18)
C12 H12 0.9800
C13 C14 1.5352(19)
C13 H13 0.9800
C14 C15 1.525(2)
C14 H14A 0.9700
C14 H14B 0.9700
C15 C16 1.522(3)
C15 H15 0.9800
C16 C17 1.536(2)
C16 H16A 0.9700
C16 H16B 0.9700
C17 C18 1.537(2)
C17 H17 0.9800
C18 H18A 0.9600
C18 H18B 0.9600
C18 H18C 0.9600
C19 H19A 0.9600
C19 H19B 0.9600
C19 H19C 0.9600
C20 H20A 0.9600
C20 H20B 0.9600
C20 H20C 0.9600
C21 C24 1.515(4)
C21 C23 1.526(4)
C21 C22 1.565(4)
C22 H22A 0.9600
C22 H22B 0.9600
C22 H22C 0.9600
C23 H23A 0.9600
C23 H23B 0.9600
C23 H23C 0.9600
C24 H24A 0.9600
C24 H24B 0.9600
C24 H24C 0.9600

loop_
_geom_torsion_atom_site_label_1
_geom_torsion_atom_site_label_2
_geom_torsion_atom_site_label_3
_geom_torsion_atom_site_label_4
_geom_torsion
C20 Si1 O3 C15 -23.1(2)
C19 Si1 O3 C15 96.52(18)
C21 Si1 O3 C15 -144.09(16)
C1 C3 C4 O1 -51.67(18)
C2 C3 C4 O1 67.04(16)
C9 C3 C4 O1 -177.29(13)
C1 C3 C4 C5 70.63(17)
C2 C3 C4 C5 -170.66(13)
C9 C3 C4 C5 -54.98(16)
O1 C4 C5 C6 -174.43(14)
C3 C4 C5 C6 61.37(18)
C4 C5 C6 C7 -58.8(2)
C5 C6 C7 C8 -74.52(18)
C5 C6 C7 C9 50.25(18)
C5 C6 C7 C13 164.57(14)
C6 C7 C9 C10 -179.25(12)
C8 C7 C9 C10 -57.22(16)
C13 C7 C9 C10 64.57(14)
C6 C7 C9 C3 -47.88(16)
C8 C7 C9 C3 74.16(16)
C13 C7 C9 C3 -164.06(11)
C1 C3 C9 C10 56.41(18)
C4 C3 C9 C10 -179.98(13)
C2 C3 C9 C10 -64.05(17)
C1 C3 C9 C7 -73.63(17)
C4 C3 C9 C7 49.98(16)
C2 C3 C9 C7 165.90(13)
C7 C9 C10 C11 -61.46(17)
C3 C9 C10 C11 164.30(13)
C9 C10 C11 O2 -134.17(17)
C9 C10 C11 C12 47.36(19)
O2 C11 C12 C17 14.4(2)
C10 C11 C12 C17 -167.19(13)
O2 C11 C12 C13 143.60(16)
C10 C11 C12 C13 -37.93(18)
C11 C12 C13 C14 170.79(12)
C17 C12 C13 C14 -59.49(15)
C11 C12 C13 C7 42.69(17)
C17 C12 C13 C7 172.41(12)
C6 C7 C13 C14 63.51(16)
C8 C7 C13 C14 -56.70(17)
C9 C7 C13 C14 179.35(12)
C6 C7 C13 C12 -171.44(12)
C8 C7 C13 C12 68.34(16)
C9 C7 C13 C12 -55.60(14)
C12 C13 C14 C15 56.43(18)
C7 C13 C14 C15 -175.23(14)
Si1 O3 C15 C16 -92.51(16)
Si1 O3 C15 C14 143.65(13)
C13 C14 C15 O3 71.66(18)
C13 C14 C15 C16 -52.59(19)
O3 C15 C16 C17 -71.53(18)
C14 C15 C16 C17 50.6(2)
C15 C16 C17 C12 -52.63(19)
C15 C16 C17 C18 74.03(19)
C11 C12 C17 C16 -172.65(13)
C13 C12 C17 C16 57.39(16)
C11 C12 C17 C18 61.48(18)
C13 C12 C17 C18 -68.48(17)
O3 Si1 C21 C24 -60.0(2)
C20 Si1 C21 C24 179.7(2)
C19 Si1 C21 C24 59.0(2)
O3 Si1 C21 C23 177.9(2)
C20 Si1 C21 C23 57.7(3)
C19 Si1 C21 C23 -63.0(3)
O3 Si1 C21 C22 57.69(19)
C20 Si1 C21 C22 -62.6(2)
C19 Si1 C21 C22 176.75(18)
